data_7011161
loop_
_publ_author_name
'Long, Nicholas J.'
'Parker, David G.'
'Speyer, Paul R.'
'White, Andrew J. P.'
'Williams, David J.'

_publ_section_title
;
 Synthesis, characterisation and polymerisation of
 vinylbenzene-substituted triazacyclododecanes and their transition
 metal complexes
;
_journal_issue 10
_journal_name_full 'Journal of the Chemical Society, Dalton Transactions'
_journal_page_first 2142
_journal_paper_doi 10.1039/b108235n
_journal_year 2002
_chemical_formula_sum 'C19 H30 Cl N3 O'
_chemical_formula_weight 351.91
_chemical_name_systematic
; 
? 
;
_space_group_IT_number 14
_symmetry_cell_setting monoclinic
_symmetry_space_group_name_Hall '-P 2yn'
_symmetry_space_group_name_H-M 'P 1 21/n 1'
_atom_sites_solution_hydrogens geom
_atom_sites_solution_primary direct
_atom_sites_solution_secondary difmap
_audit_creation_method SHELXL
_cell_angle_alpha 90.00
_cell_angle_beta 102.868(4)
_cell_angle_gamma 90.00
_cell_formula_units_Z 4
_cell_length_a 10.5465(4)
_cell_length_b 12.7121(7)
_cell_length_c 14.9812(6)
_cell_measurement_reflns_used 20
_cell_measurement_temperature 293(2)
_cell_measurement_theta_max 27.96
_cell_measurement_theta_min 11.13
_cell_volume 1958.06(16)
_computing_cell_refinement 'Siemens XSCANS'
_computing_data_collection 'Siemens XSCANS'
_computing_data_reduction 'Siemens SHELXTL'
_computing_molecular_graphics 'Siemens SHELXTL'
_computing_publication_material 'Siemens SHELXTL'
_computing_structure_refinement 'SHELXL-93 (Sheldrick, 1993)'
_computing_structure_solution 'SHELXS-86 (Sheldrick, 1990)'
_diffrn_ambient_temperature 293(2)
_diffrn_measurement_device 'Siemens P4'
_diffrn_measurement_method '\w scans'
_diffrn_radiation_monochromator graphite
_diffrn_radiation_source 'fine-focus sealed tube'
_diffrn_radiation_type CuK\a
_diffrn_radiation_wavelength 1.54178
_diffrn_reflns_av_R_equivalents 0.0311
_diffrn_reflns_av_sigmaI/netI 0.0317
_diffrn_reflns_limit_h_max 12
_diffrn_reflns_limit_h_min -5
_diffrn_reflns_limit_k_max 14
_diffrn_reflns_limit_k_min -6
_diffrn_reflns_limit_l_max 17
_diffrn_reflns_limit_l_min -16
_diffrn_reflns_number 3299
_diffrn_reflns_theta_max 62.98
_diffrn_reflns_theta_min 4.61
_diffrn_standards_decay_% 2.37
_diffrn_standards_interval_count 97
_diffrn_standards_number 3
_exptl_absorpt_coefficient_mu 1.796
_exptl_absorpt_correction_T_max 0.8425
_exptl_absorpt_correction_T_min 0.5038
_exptl_absorpt_correction_type empirical
_exptl_crystal_colour Clear
_exptl_crystal_density_diffrn 1.194
_exptl_crystal_description 'Prismatic needles'
_exptl_crystal_F_000 760
_exptl_crystal_size_max 0.93
_exptl_crystal_size_mid 0.57
_exptl_crystal_size_min 0.20
_refine_diff_density_max 0.260
_refine_diff_density_min -0.266
_refine_diff_density_rms 0.029
_refine_ls_extinction_coef 0.0092(14)
_refine_ls_extinction_expression Fc^*^=kFc[1+0.001xFc^2^\l^3^/sin(2\q)]^-1/4^
_refine_ls_extinction_method SHELXL
_refine_ls_goodness_of_fit_all 1.040
_refine_ls_goodness_of_fit_obs 1.084
_refine_ls_matrix_type full
_refine_ls_number_parameters 234
_refine_ls_number_reflns 2938
_refine_ls_number_restraints 5
_refine_ls_restrained_S_all 1.061
_refine_ls_restrained_S_obs 1.086
_refine_ls_R_factor_all 0.0579
_refine_ls_R_factor_obs 0.0457
_refine_ls_shift/esd_max 0.000
_refine_ls_shift/esd_mean 0.000
_refine_ls_structure_factor_coef Fsqd
_refine_ls_weighting_details 'w=1/[\s^2^(Fo^2^)+(0.0507P)^2^+0.5968P] where P=(Fo^2^+2Fc^2^)/3'
_refine_ls_weighting_scheme calc
_refine_ls_wR_factor_all 0.1203
_refine_ls_wR_factor_obs 0.1106
_reflns_number_observed 2548
_reflns_number_total 3116
_reflns_observed_criterion >2sigma(I)
_cod_data_source_file b108235n.txt
_cod_data_source_block NL9703
_cod_depositor_comments
;
The following automatic conversions were performed:
'_symmetry_cell_setting' value 'Monoclinic' changed to 'monoclinic'
according to '/home/saulius/struct/CIF-dictionaries/cif_core.dic'
dictionary named 'cif_core.dic' version 2.4.1 from
2010-06-29.

'_exptl_absorpt_correction_type' value 'Empirical' changed to
'empirical' according to
'/home/saulius/struct/CIF-dictionaries/cif_core.dic' dictionary named
'cif_core.dic' version 2.4.1 from 2010-06-29.

Automatic conversion script
Id: cif_fix_enum 1527 2010-12-29 10:47:43Z saulius 

The following automatic conversions were performed:

'_refine_ls_weighting_scheme' value 'calc
w=1/[\s^2^(Fo^2^)+(0.0507P)^2^+0.5968P] where P=(Fo^2^+2Fc^2^)/3' was
changed to 'calc'. New tag '_refine_ls_weighting_details' was
created. The value of the new tag was set to
'w=1/[\s^2^(Fo^2^)+(0.0507P)^2^+0.5968P] where P=(Fo^2^+2Fc^2^)/3'.

Automatic conversion script
Id: cif_fix_values 3143 2015-03-26 13:38:13Z robertas 
;
_cod_original_cell_volume 1958.1(2)
_cod_original_sg_symbol_H-M P21/n
_cod_database_code 7011161

loop_
_symmetry_equiv_pos_as_xyz
'x, y, z'
'-x+1/2, y+1/2, -z+1/2'
'-x, -y, -z'
'x-1/2, -y-1/2, z-1/2'

loop_
_atom_site_aniso_label
_atom_site_aniso_U_11
_atom_site_aniso_U_22
_atom_site_aniso_U_33
_atom_site_aniso_U_23
_atom_site_aniso_U_13
_atom_site_aniso_U_12
N1 0.0410(9) 0.0445(9) 0.0513(9) -0.0035(7) 0.0062(7) -0.0040(7)
C2 0.0569(13) 0.0556(12) 0.0551(13) -0.0062(10) 0.0038(10) -0.0048(10)
C3 0.0663(15) 0.0706(15) 0.0640(14) -0.0194(12) 0.0170(12) -0.0027(12)
C4 0.0626(14) 0.0512(13) 0.084(2) -0.0207(12) 0.0163(12) 0.0025(11)
N5 0.0447(9) 0.0403(9) 0.0680(11) -0.0020(8) 0.0090(8) 0.0023(7)
C6 0.0454(12) 0.0648(15) 0.090(2) -0.0034(13) 0.0050(12) 0.0076(11)
C7 0.064(2) 0.069(2) 0.084(2) -0.0008(14) -0.0109(13) 0.0043(13)
C8 0.074(2) 0.0597(14) 0.0626(14) -0.0027(11) 0.0048(12) -0.0043(12)
N9 0.0572(10) 0.0492(10) 0.0578(11) 0.0039(8) 0.0155(8) 0.0010(8)
C10 0.070(2) 0.0631(14) 0.072(2) 0.0041(12) 0.0327(12) 0.0083(12)
C11 0.0600(13) 0.0495(12) 0.078(2) -0.0045(11) 0.0266(12) 0.0074(10)
C12 0.0415(11) 0.0478(11) 0.0727(14) 0.0041(10) 0.0088(10) 0.0001(9)
C13 0.0471(11) 0.0388(10) 0.0614(13) 0.0058(9) 0.0096(9) -0.0040(9)
C14 0.0445(11) 0.0533(12) 0.0491(11) -0.0009(9) 0.0039(9) -0.0067(9)
C15 0.0445(10) 0.0522(11) 0.0477(11) -0.0024(9) 0.0063(9) -0.0124(9)
C16 0.0712(15) 0.0545(12) 0.0600(13) -0.0013(11) 0.0185(11) -0.0059(11)
C17 0.073(2) 0.0526(13) 0.090(2) 0.0074(13) 0.0104(14) -0.0049(12)
C18 0.0646(15) 0.075(2) 0.066(2) 0.0198(13) -0.0041(12) -0.0296(13)
C19 0.0653(15) 0.085(2) 0.0507(13) 0.0015(12) 0.0100(11) -0.0307(14)
C20 0.0486(12) 0.0661(14) 0.0540(12) -0.0055(11) 0.0125(10) -0.0155(10)
C21 0.068(3) 0.070(3) 0.056(2) 0.016(2) 0.010(2) -0.011(2)
C22 0.084(3) 0.088(3) 0.113(4) 0.048(3) 0.024(3) 0.018(3)
Cl 0.0789(4) 0.0775(4) 0.0637(4) 0.0010(3) 0.0209(3) -0.0142(3)
O30 0.0896(14) 0.0746(13) 0.0867(15) 0.0065(11) 0.0188(12) -0.0044(11)

loop_
_atom_site_label
_atom_site_type_symbol
_atom_site_fract_x
_atom_site_fract_y
_atom_site_fract_z
_atom_site_U_iso_or_equiv
_atom_site_thermal_displace_type
_atom_site_occupancy
_atom_site_calc_flag
_atom_site_refinement_flags
_atom_site_disorder_group
N1 N 0.7263(2) 0.23647(12) 0.40697(11) 0.0462(4) Uani 1 d . .
C2 C 0.7498(2) 0.3030(2) 0.4891(2) 0.0572(6) Uani 1 d . .
H2A H 0.8312(2) 0.3403(2) 0.4938(2) 0.069 Uiso 1 calc R .
H2B H 0.7586(2) 0.2584(2) 0.5427(2) 0.069 Uiso 1 calc R .
C3 C 0.6415(2) 0.3829(2) 0.4889(2) 0.0666(7) Uani 1 d . .
H3A H 0.5588(2) 0.3462(2) 0.4756(2) 0.080 Uiso 1 calc R .
H3B H 0.6533(2) 0.4125(2) 0.5499(2) 0.080 Uiso 1 calc R .
C4 C 0.6350(3) 0.4724(2) 0.4210(2) 0.0658(6) Uani 1 d . .
H4A H 0.5666(3) 0.5206(2) 0.4280(2) 0.079 Uiso 1 calc R .
H4B H 0.7166(3) 0.5106(2) 0.4350(2) 0.079 Uiso 1 calc R .
N5 N 0.6099(2) 0.43662(13) 0.32545(13) 0.0515(4) Uani 1 d . .
C6 C 0.4773(2) 0.4142(2) 0.2773(2) 0.0685(7) Uani 1 d . .
H6A H 0.4224(2) 0.4745(2) 0.2810(2) 0.082 Uiso 1 calc R .
H6B H 0.4441(2) 0.3547(2) 0.3056(2) 0.082 Uiso 1 calc R .
C7 C 0.4743(3) 0.3896(2) 0.1783(2) 0.0768(8) Uani 1 d . .
H7A H 0.3878(3) 0.3663(2) 0.1480(2) 0.092 Uiso 1 calc R .
H7B H 0.4942(3) 0.4527(2) 0.1476(2) 0.092 Uiso 1 calc R .
C8 C 0.5714(2) 0.3052(2) 0.1715(2) 0.0669(6) Uani 1 d . .
H8A H 0.5456(2) 0.2395(2) 0.1952(2) 0.080 Uiso 1 calc R .
H8B H 0.5747(2) 0.2946(2) 0.1080(2) 0.080 Uiso 1 calc R .
N9 N 0.6995(2) 0.33691(13) 0.22446(13) 0.0543(5) Uani 1 d . .
C10 C 0.8138(3) 0.2735(2) 0.2195(2) 0.0657(6) Uani 1 d . .
H10A H 0.8913(3) 0.3164(2) 0.2379(2) 0.079 Uiso 1 calc R .
H10B H 0.8076(3) 0.2519(2) 0.1566(2) 0.079 Uiso 1 calc R .
C11 C 0.8274(2) 0.1757(2) 0.2804(2) 0.0609(6) Uani 1 d . .
H11A H 0.7503(2) 0.1326(2) 0.2609(2) 0.073 Uiso 1 calc R .
H11B H 0.9012(2) 0.1351(2) 0.2711(2) 0.073 Uiso 1 calc R .
C12 C 0.8456(2) 0.1981(2) 0.3826(2) 0.0546(5) Uani 1 d . .
H12A H 0.8737(2) 0.1342(2) 0.4167(2) 0.066 Uiso 1 calc R .
H12B H 0.9136(2) 0.2503(2) 0.4006(2) 0.066 Uiso 1 calc R .
C13 C 0.7080(2) 0.39504(15) 0.29779(15) 0.0495(5) Uani 1 d . .
H13A H 0.7908(2) 0.40785(15) 0.33321(15) 0.059 Uiso 1 calc R .
C14 C 0.6273(2) 0.1539(2) 0.40620(14) 0.0500(5) Uani 1 d . .
H14A H 0.6109(2) 0.1190(2) 0.34714(14) 0.060 Uiso 1 calc R .
H14B H 0.5469(2) 0.1877(2) 0.41174(14) 0.060 Uiso 1 calc R .
C15 C 0.6609(2) 0.0708(2) 0.48006(14) 0.0487(5) Uani 1 d . .
C16 C 0.7285(2) -0.0194(2) 0.4676(2) 0.0613(6) Uani 1 d . .
H16A H 0.7541(2) -0.0293(2) 0.4126(2) 0.074 Uiso 1 calc R .
C17 C 0.7587(3) -0.0951(2) 0.5354(2) 0.0730(7) Uani 1 d . .
H17A H 0.8048(3) -0.1548(2) 0.5254(2) 0.088 Uiso 1 calc R .
C18 C 0.7214(3) -0.0834(2) 0.6176(2) 0.0712(7) Uani 1 d D .
C19 C 0.6516(2) 0.0055(2) 0.6298(2) 0.0673(7) Uani 1 d . .
H19A H 0.6243(2) 0.0146(2) 0.6842(2) 0.081 Uiso 1 calc R .
C20 C 0.6221(2) 0.0809(2) 0.56226(15) 0.0561(5) Uani 1 d . .
H20A H 0.5750(2) 0.1400(2) 0.57201(15) 0.067 Uiso 1 calc R .
C21 C 0.7418(4) -0.1529(4) 0.6982(3) 0.0652(11) Uani 0.62 d PD 1
H21A H 0.7073(4) -0.1331(4) 0.7477(3) 0.078 Uiso 0.62 calc PR 1
C22 C 0.8064(5) -0.2414(4) 0.7029(4) 0.094(2) Uani 0.62 d PD 1
H22A H 0.8416(5) -0.2624(4) 0.6540(4) 0.113 Uiso 0.62 calc PR 1
H22B H 0.8172(5) -0.2831(4) 0.7550(4) 0.113 Uiso 0.62 calc PR 1
C21' C 0.7778(9) -0.1862(7) 0.6713(6) 0.069(2) Uiso 0.38 d PD 2
H21B H 0.8200(9) -0.2388(7) 0.6460(6) 0.082 Uiso 0.38 calc PR 2
C22' C 0.7595(9) -0.1902(7) 0.7543(6) 0.086(2) Uiso 0.38 d PD 2
H22C H 0.7167(9) -0.1356(7) 0.7766(6) 0.104 Uiso 0.38 calc PR 2
H22D H 0.7893(9) -0.2478(7) 0.7914(6) 0.104 Uiso 0.38 calc PR 2
Cl Cl 0.01103(7) 0.51355(5) 0.33959(4) 0.0725(3) Uani 1 d . .
O30 O 0.1080(2) 0.3636(2) 0.5103(2) 0.0838(6) Uani 1 d D .
H30A H 0.0741(31) 0.3981(24) 0.5520(18) 0.112(13) Uiso 1 d D .
H30B H 0.0892(42) 0.4049(27) 0.4603(17) 0.154(17) Uiso 1 d D .

loop_
_atom_type_symbol
_atom_type_description
_atom_type_scat_dispersion_real
_atom_type_scat_dispersion_imag
_atom_type_scat_source
C C 0.0181 0.0091 'International Tables Vol C Tables 4.2.6.8 and 6.1.1.4'
H H 0.0000 0.0000 'International Tables Vol C Tables 4.2.6.8 and 6.1.1.4'
N N 0.0311 0.0180 'International Tables Vol C Tables 4.2.6.8 and 6.1.1.4'
O O 0.0492 0.0322 'International Tables Vol C Tables 4.2.6.8 and 6.1.1.4'
Cl Cl 0.3639 0.7018 'International Tables Vol C Tables 4.2.6.8 and 6.1.1.4'

loop_
_geom_angle_atom_site_label_1
_geom_angle_atom_site_label_2
_geom_angle_atom_site_label_3
_geom_angle
_geom_angle_site_symmetry_1
_geom_angle_site_symmetry_3
_geom_angle_publ_flag
C2 N1 C12 113.9(2) . . ?
C2 N1 C14 113.7(2) . . ?
C12 N1 C14 113.9(2) . . ?
N1 C2 C3 113.3(2) . . ?
C4 C3 C2 115.0(2) . . ?
N5 C4 C3 113.2(2) . . ?
C13 N5 C6 120.3(2) . . ?
C13 N5 C4 116.8(2) . . ?
C6 N5 C4 119.3(2) . . ?
N5 C6 C7 109.7(2) . . ?
C8 C7 C6 110.4(2) . . ?
N9 C8 C7 109.1(2) . . ?
C13 N9 C8 119.5(2) . . ?
C13 N9 C10 116.7(2) . . ?
C8 N9 C10 119.5(2) . . ?
N9 C10 C11 112.7(2) . . ?
C12 C11 C10 114.8(2) . . ?
N1 C12 C11 112.8(2) . . ?
N5 C13 N9 125.6(2) . . ?
N1 C14 C15 116.1(2) . . ?
C16 C15 C20 117.3(2) . . ?
C16 C15 C14 121.5(2) . . ?
C20 C15 C14 121.2(2) . . ?
C17 C16 C15 121.2(2) . . ?
C18 C17 C16 120.9(3) . . ?
C17 C18 C19 118.1(2) . . ?
C17 C18 C21 130.4(3) . . ?
C19 C18 C21 111.5(3) . . ?
C17 C18 C21' 102.4(4) . . ?
C19 C18 C21' 139.5(4) . . ?
C20 C19 C18 120.7(2) . . ?
C19 C20 C15 121.7(2) . . ?
C22 C21 C18 122.5(5) . . ?
C22' C21' C18 113.6(9) . . ?

loop_
_geom_bond_atom_site_label_1
_geom_bond_atom_site_label_2
_geom_bond_distance
_geom_bond_site_symmetry_2
_geom_bond_publ_flag
N1 C2 1.467(3) . ?
N1 C12 1.469(3) . ?
N1 C14 1.479(2) . ?
C2 C3 1.528(3) . ?
C3 C4 1.517(4) . ?
C4 N5 1.468(3) . ?
N5 C13 1.309(3) . ?
N5 C6 1.452(3) . ?
C6 C7 1.509(4) . ?
C7 C8 1.503(3) . ?
C8 N9 1.463(3) . ?
N9 C13 1.310(3) . ?
N9 C10 1.466(3) . ?
C10 C11 1.530(3) . ?
C11 C12 1.527(3) . ?
C14 C15 1.513(3) . ?
C15 C16 1.385(3) . ?
C15 C20 1.387(3) . ?
C16 C17 1.384(3) . ?
C17 C18 1.383(4) . ?
C18 C19 1.383(4) . ?
C18 C21 1.472(4) . ?
C18 C21' 1.579(9) . ?
C19 C20 1.378(3) . ?
C21 C22 1.309(7) . ?
C21' C22' 1.301(11) . ?
